data_1575918
loop_
_publ_author_name
'Wang, Yuhao'
'Zhong, Jinping'
'Feng, Fada'
'Zeng, Yikui'
'Yan, Dengfeng'
'Li, Xudong'

_publ_section_title
;
 Stable Ni(II)-based metal-organic framework nanoparticles for efficient
 photocatalytic C-N coupling reaction.
;
_journal_issue 44
_journal_name_full Nanoscale
_journal_page_first 25868
_journal_page_last 25876
_journal_paper_doi 10.1039/d5nr03175c
_journal_volume 17
_journal_year 2025
_chemical_formula_moiety 'C14 H15 N Ni O8'
_chemical_formula_sum 'C14 H15 N Ni O8'
_chemical_formula_weight 383.98
_space_group_crystal_system monoclinic
_space_group_IT_number 14
_space_group_name_Hall '-P 2ybc'
_space_group_name_H-M_alt 'P 1 21/c 1'
_atom_sites_solution_hydrogens mixed
_audit_creation_date 2024-08-20
_audit_creation_method
;
Olex2 1.5
(compiled 2023.03.06 svn.rbb2c1857 for OlexSys, GUI svn.r6748)
;
_audit_update_record
;
2024-09-30 deposited with the CCDC.	2025-09-29 downloaded from the CCDC.
;
_cell_angle_alpha 90
_cell_angle_beta 96.252(4)
_cell_angle_gamma 90
_cell_formula_units_Z 4
_cell_length_a 5.3586(2)
_cell_length_b 33.0345(12)
_cell_length_c 10.7307(9)
_cell_measurement_reflns_used 3129
_cell_measurement_temperature 293(2)
_cell_measurement_theta_max 70.8960
_cell_measurement_theta_min 4.3210
_cell_volume 1888.24(19)
_computing_cell_refinement 'CrysAlisPro 1.171.41.49a (Rigaku OD, 2019)'
_computing_data_collection 'CrysAlisPro 1.171.41.49a (Rigaku OD, 2019)'
_computing_data_reduction 'CrysAlisPro 1.171.41.49a (Rigaku OD, 2019)'
_computing_molecular_graphics 'Olex2 1.5 (Dolomanov et al., 2009)'
_computing_publication_material 'Olex2 1.5 (Dolomanov et al., 2009)'
_computing_structure_refinement 'SHELXL 2014/1 (Sheldrick, 2015)'
_diffrn_ambient_temperature 293(2)
_diffrn_detector 'Hybrid Pixel Array Detector'
_diffrn_detector_area_resol_mean 10.0000
_diffrn_detector_type HyPix
_diffrn_measured_fraction_theta_full 0.967
_diffrn_measured_fraction_theta_max 0.990
_diffrn_measurement_details
;
List of Runs (angles in degrees, time in seconds):

  # Type    Start    End  Width  t~exp~   \w     \q     \k     \f   Frames
#--------------------------------------------------------------------------
  1  \w   -108.00 -83.00   0.50    0.50    --  -39.95-155.00 149.00   50
  2  \w    -83.00 -58.00   0.50    0.50    --  -39.95 155.00-171.00   50
  3  \w    -71.00 -46.00   0.50    0.50    --  -39.95 120.00  31.00   50
  4  \w     60.00  96.00   0.50    0.50    --   39.95-120.00 -53.00   72
  5  \w     60.00  85.00   0.50    0.50    --   39.95-155.00 149.00   50
  6  \w    -65.00 -30.00   0.50    2.00    --  -94.50 155.00-171.00   70
  7  \w   -150.00-118.00   0.50    2.00    --  -94.50-120.00 -53.00   64
  8  \w     70.00 110.00   0.50    2.00    --  108.87-120.00 -53.00   80
  9  \w    106.00 132.00   0.50    2.00    --  108.87-155.00 149.00   52
 10  \w    107.00 137.00   0.50    2.00    --  108.87 155.00-171.00   60
 11  \w     80.00 105.00   0.50    2.00    --  108.87 155.00-171.00   50
 12  \w    -26.00   4.00   0.50    0.50    --  -39.95  19.00   0.00   60
 13  \w    -27.00  46.00   0.50    0.50    --  -39.95  19.00-150.00  146
 14  \w    -34.00  27.00   0.50    0.50    --   39.95 -19.00-180.00  122
 15  \w    -21.00  12.00   0.50    0.50    --   39.95 -19.00  30.00   66
 16  \w    -48.00 -17.00   0.50    2.00    --  -94.50  45.00 -90.00   62
 17  \w    -51.00 -15.00   0.50    2.00    --  -94.50  45.00 150.00   72
 18  \w    -50.00 -15.00   0.50    2.00    --  -94.50  45.00-120.00   70
 19  \w    -50.00 -15.00   0.50    2.00    --  -94.50  45.00-150.00   70
 20  \w    -50.00 -23.00   0.50    2.00    --  -94.50  45.00-180.00   54
 21  \w    -71.00 -46.00   0.50    2.00    --  -94.50  61.00 150.00   50
 22  \w   -123.00 -98.00   0.50    2.00    --  -94.50-155.00 149.00   50
 23  \w    138.00 177.00   0.50    2.00    --  108.87  30.00-150.00   78
 24  \w     82.00 125.00   0.50    2.00    --  108.87  30.00-150.00   86
 25  \w     34.00  71.00   0.50    2.00    --  108.87-125.00   0.00   74
 26  \w    141.00 167.00   0.50    2.00    --  108.87 125.00 -90.00   52
 27  \w    102.00 128.00   0.50    2.00    --  108.87 125.00 -90.00   52
 28  \w     34.00  59.00   0.50    2.00    --  108.87 -61.00 -60.00   50
 29  \w     35.00  60.00   0.50    2.00    --  108.87 -61.00 -90.00   50
 30  \w     38.00  63.00   0.50    2.00    --  108.87 -61.00 120.00   50
 31  \w     37.00  63.00   0.50    2.00    --  108.87 -61.00  90.00   52
 32  \w     35.00  94.00   0.50    2.00    --  108.87-125.00 -30.00  118
 33  \w     79.00 105.00   0.50    2.00    --  108.87 -94.00 120.00   52
 34  \w     48.00  74.00   0.50    2.00    --  108.87 -94.00 120.00   52
 35  \w     79.00 110.00   0.50    2.00    --  108.87-125.00   0.00   62
 36  \w     38.00  63.00   0.50    2.00    --  108.87 -61.00 -30.00   50
;
_diffrn_measurement_device 'four-circle diffractometer'
_diffrn_measurement_device_type 'XtaLAB Synergy, Dualflex, HyPix'
_diffrn_measurement_method '\w scans'
_diffrn_orient_matrix_type 'CrysAlisPro convention (1999,Acta A55,543-557)'
_diffrn_orient_matrix_UB_11 -0.0362553000
_diffrn_orient_matrix_UB_12 -0.0458257000
_diffrn_orient_matrix_UB_13 0.0177660000
_diffrn_orient_matrix_UB_21 -0.0157409000
_diffrn_orient_matrix_UB_22 0.0067521000
_diffrn_orient_matrix_UB_23 0.1410253000
_diffrn_orient_matrix_UB_31 -0.2863962000
_diffrn_orient_matrix_UB_32 0.0054008000
_diffrn_orient_matrix_UB_33 -0.0258959000
_diffrn_radiation_monochromator mirror
_diffrn_radiation_probe x-ray
_diffrn_radiation_type 'Cu K\a'
_diffrn_radiation_wavelength 1.54184
_diffrn_reflns_av_R_equivalents 0.0665
_diffrn_reflns_av_unetI/netI 0.0531
_diffrn_reflns_Laue_measured_fraction_full 0.967
_diffrn_reflns_Laue_measured_fraction_max 0.990
_diffrn_reflns_limit_h_max 3
_diffrn_reflns_limit_h_min -6
_diffrn_reflns_limit_k_max 38
_diffrn_reflns_limit_k_min -39
_diffrn_reflns_limit_l_max 12
_diffrn_reflns_limit_l_min -12
_diffrn_reflns_number 10873
_diffrn_reflns_point_group_measured_fraction_full 0.967
_diffrn_reflns_point_group_measured_fraction_max 0.990
_diffrn_reflns_theta_full 67.684
_diffrn_reflns_theta_max 66.534
_diffrn_reflns_theta_min 2.675
_diffrn_source 'micro-focus sealed X-ray tube'
_diffrn_source_type 'PhotonJet (Cu) X-ray Source'
_exptl_absorpt_coefficient_mu 1.829
_exptl_absorpt_correction_T_max 1.00000
_exptl_absorpt_correction_T_min 0.31262
_exptl_absorpt_correction_type multi-scan
_exptl_absorpt_process_details
;
CrysAlisPro 1.171.41.49a (Rigaku Oxford Diffraction, 2019)
Empirical absorption correction using spherical harmonics,
 implemented in SCALE3 ABSPACK scaling algorithm.
;
_exptl_crystal_density_diffrn 1.351
_exptl_crystal_description block
_exptl_crystal_F_000 792
_refine_diff_density_max 1.316
_refine_diff_density_min -0.970
_refine_diff_density_rms 0.131
_refine_ls_extinction_method none
_refine_ls_goodness_of_fit_ref 1.172
_refine_ls_hydrogen_treatment constr
_refine_ls_matrix_type full
_refine_ls_number_parameters 221
_refine_ls_number_reflns 3305
_refine_ls_number_restraints 12
_refine_ls_restrained_S_all 1.173
_refine_ls_R_factor_all 0.1545
_refine_ls_R_factor_gt 0.1361
_refine_ls_shift/su_max 0.000
_refine_ls_shift/su_mean 0.000
_refine_ls_structure_factor_coef Fsqd
_refine_ls_weighting_details 'w=1/[\s^2^(Fo^2^)+(0.1013P)^2^+22.1293P] where P=(Fo^2^+2Fc^2^)/3'
_refine_ls_weighting_scheme calc
_refine_ls_wR_factor_gt 0.3267
_refine_ls_wR_factor_ref 0.3371
_reflns_Friedel_coverage 0.000
_reflns_number_gt 2703
_reflns_number_total 3305
_reflns_threshold_expression 'I > 2\s(I)'
_cod_data_source_file d5nr03175c2.cif
_cod_data_source_block 1
_cod_depositor_comments 'Adding full bibliography for 1575918.cif.'
_cod_database_code 1575918
_shelxl_version_number 2014-1
_chemical_oxdiff_formula 'C H O N Fe Cl'
_shelx_space_group_comment
;
The symmetry employed for this shelxl refinement is uniquely defined
by the following loop, which should always be used as a source of
symmetry information in preference to the above space-group names.
They are only intended as comments.
;
_reflns_odcompleteness_completeness 98.81
_reflns_odcompleteness_iscentric 1
_reflns_odcompleteness_theta 66.97
_olex2_refinement_description
;
1. Fixed Uiso
 At 1.2 times of:
  All C(H) groups
 At 1.5 times of:
  All O(H,H) groups
2. Uiso/Uaniso restraints and constraints
Uanis(O5) \\sim Ueq, Uanis(O7) \\sim Ueq: with sigma of 0.001 and sigma for
terminal atoms of 0.002
3.a Rotating group:
 O8(H8A,H8B), O6(H6A,H6B), O5(H5A,H5B), O7(H7A,H7B)
3.b Aromatic/amide H refined with riding coordinates:
 C3(H3), C8(H8), C6(H6), C10(H10), C13(H13), C11(H11), C12(H12)
;
_olex2_submission_special_instructions 'No special instructions were received'
_oxdiff_exptl_absorpt_empirical_details
;
Empirical correction (ABSPACK) includes:
- Absorption correction using spherical harmonics
- Frame scaling
;
_oxdiff_exptl_absorpt_empirical_full_max 2.194
_oxdiff_exptl_absorpt_empirical_full_min 0.571

loop_
_space_group_symop_operation_xyz
'x, y, z'
'-x, y+1/2, -z+1/2'
'-x, -y, -z'
'x, -y-1/2, z-1/2'

loop_
_atom_site_label
_atom_site_type_symbol
_atom_site_fract_x
_atom_site_fract_y
_atom_site_fract_z
_atom_site_U_iso_or_equiv
_atom_site_adp_type
_atom_site_occupancy
_atom_site_site_symmetry_order
_atom_site_calc_flag
_atom_site_refinement_flags_posn
_atom_site_refinement_flags_adp
_atom_site_refinement_flags_occupancy
_atom_site_disorder_assembly
_atom_site_disorder_group
Ni1 Ni 0.0142(3) 0.25349(4) 0.79021(19) 0.0418(6) Uani 1 1 d . . . . .
O2 O 0.0284(13) 0.3531(2) 0.7335(8) 0.056(2) Uani 1 1 d . . . . .
O8 O 0.2838(14) 0.2114(2) 0.7498(8) 0.058(2) Uani 1 1 d . . . . .
H8A H 0.2184 0.1876 0.7432 0.087 Uiso 1 1 d R U . . .
H8B H 0.3979 0.2093 0.8124 0.087 Uiso 1 1 d R U . . .
O3 O 0.8156(15) 0.2887(2) 0.3838(10) 0.070(3) Uani 1 1 d . . . . .
O1 O 0.2125(15) 0.2952(2) 0.6975(10) 0.073(3) Uani 1 1 d . . . . .
O4 O 0.9872(15) 0.3462(2) 0.3245(9) 0.064(2) Uani 1 1 d . . . . .
O6 O -0.2506(14) 0.2970(2) 0.8268(8) 0.061(2) Uani 1 1 d . . . . .
H6A H -0.2182 0.3193 0.7913 0.092 Uiso 1 1 d R U . . .
H6B H -0.3942 0.2901 0.7906 0.092 Uiso 1 1 d R U . . .
O5 O 0.2377(16) 0.2720(3) 0.9620(9) 0.072(2) Uani 1 1 d . U . . .
H5A H 0.3067 0.2552 1.0330 0.109 Uiso 1 1 d R U . . .
H5B H 0.2942 0.2994 0.9873 0.109 Uiso 1 1 d R U . . .
N1 N 0.5005(15) 0.4583(2) 0.5071(8) 0.042(2) Uani 1 1 d . . . . .
C3 C 0.5092(17) 0.3318(2) 0.5330(10) 0.039(2) Uani 1 1 d . . . . .
H3 H 0.5087 0.3037 0.5377 0.046 Uiso 1 1 calc R U . . .
O7 O -0.2053(18) 0.2368(3) 0.6229(10) 0.082(3) Uani 1 1 d . U . . .
H7A H -0.3239 0.2191 0.6138 0.122 Uiso 1 1 d R U . . .
H7B H -0.1966 0.2459 0.5485 0.122 Uiso 1 1 d R U . . .
C2 C 0.3537(15) 0.3538(3) 0.6030(11) 0.039(2) Uani 1 1 d . . . . .
C8 C 0.3507(18) 0.3957(3) 0.5948(11) 0.047(3) Uani 1 1 d . . . . .
H8 H 0.2477 0.4109 0.6413 0.057 Uiso 1 1 calc R U . . .
C4 C 0.6640(18) 0.3506(3) 0.4568(10) 0.040(2) Uani 1 1 d . . . . .
C6 C 0.6630(17) 0.3926(3) 0.4505(11) 0.042(2) Uani 1 1 d . . . . .
H6 H 0.7706 0.4059 0.4016 0.051 Uiso 1 1 calc R U . . .
C7 C 0.5031(19) 0.4147(3) 0.5163(10) 0.043(2) Uani 1 1 d . . . . .
C5 C 0.8377(18) 0.3275(3) 0.3785(10) 0.043(2) Uani 1 1 d . . . . .
C9 C 0.3409(18) 0.4765(3) 0.4195(11) 0.045(3) Uani 1 1 d . . . . .
C1 C 0.1833(17) 0.3333(3) 0.6845(11) 0.044(3) Uani 1 1 d . . . . .
C14 C 0.3386(17) 0.5193(3) 0.4091(11) 0.045(3) Uani 1 1 d . . . . .
C10 C 0.172(2) 0.4544(3) 0.3337(13) 0.064(3) Uani 1 1 d . . . . .
H10 H 0.1743 0.4263 0.3355 0.077 Uiso 1 1 calc R U . . .
C13 C 0.170(2) 0.5375(3) 0.3184(13) 0.061(3) Uani 1 1 d . . . . .
H13 H 0.1700 0.5656 0.3108 0.074 Uiso 1 1 calc R U . . .
C11 C 0.006(3) 0.4738(4) 0.2490(18) 0.092(5) Uani 1 1 d . . . . .
H11 H -0.1072 0.4589 0.1957 0.110 Uiso 1 1 calc R U . . .
C12 C 0.006(3) 0.5159(4) 0.2415(17) 0.095(5) Uani 1 1 d . . . . .
H12 H -0.1080 0.5289 0.1833 0.114 Uiso 1 1 calc R U . . .

loop_
_atom_site_aniso_label
_atom_site_aniso_U_11
_atom_site_aniso_U_22
_atom_site_aniso_U_33
_atom_site_aniso_U_23
_atom_site_aniso_U_13
_atom_site_aniso_U_12
Ni1 0.0269(8) 0.0286(8) 0.0736(13) 0.0200(8) 0.0226(7) 0.0029(6)
O2 0.046(4) 0.041(4) 0.086(6) 0.011(4) 0.028(4) 0.003(3)
O8 0.042(4) 0.046(4) 0.090(6) 0.022(4) 0.021(4) 0.004(3)
O3 0.062(5) 0.031(4) 0.125(8) -0.021(4) 0.051(5) -0.007(3)
O1 0.059(5) 0.034(4) 0.135(8) 0.038(4) 0.052(5) 0.012(3)
O4 0.060(5) 0.039(4) 0.099(7) -0.001(4) 0.048(5) -0.001(3)
O6 0.049(4) 0.043(4) 0.097(7) 0.019(4) 0.031(4) 0.007(3)
O5 0.071(3) 0.076(3) 0.071(3) -0.0012(19) 0.0085(19) 0.0059(19)
N1 0.045(5) 0.017(3) 0.065(6) 0.002(3) 0.013(4) -0.001(3)
C3 0.037(5) 0.013(4) 0.066(7) 0.003(4) 0.007(4) 0.003(3)
O7 0.079(3) 0.083(3) 0.083(3) 0.0012(19) 0.009(2) 0.0022(19)
C2 0.018(4) 0.026(4) 0.076(7) 0.003(4) 0.009(4) 0.000(3)
C8 0.038(5) 0.020(4) 0.088(9) -0.002(5) 0.022(5) 0.003(4)
C4 0.040(5) 0.023(4) 0.060(7) -0.008(4) 0.020(5) 0.000(4)
C6 0.034(5) 0.023(4) 0.073(7) -0.001(4) 0.019(5) -0.005(4)
C7 0.049(6) 0.019(4) 0.065(7) 0.000(4) 0.019(5) -0.001(4)
C5 0.043(6) 0.027(5) 0.061(7) -0.016(4) 0.014(5) -0.004(4)
C9 0.037(5) 0.025(4) 0.075(8) -0.002(5) 0.011(5) 0.002(4)
C1 0.031(5) 0.028(5) 0.075(8) 0.012(5) 0.019(5) 0.004(4)
C14 0.033(5) 0.026(5) 0.077(8) 0.009(5) 0.010(5) 0.003(4)
C10 0.075(8) 0.035(6) 0.080(9) -0.008(6) 0.003(7) -0.007(5)
C13 0.071(8) 0.036(6) 0.075(9) 0.003(5) -0.005(6) 0.006(5)
C11 0.075(10) 0.057(8) 0.138(16) -0.013(9) -0.019(10) -0.006(7)
C12 0.115(13) 0.049(7) 0.114(14) 0.007(8) -0.016(11) 0.020(8)

loop_
_atom_type_symbol
_atom_type_description
_atom_type_scat_dispersion_real
_atom_type_scat_dispersion_imag
_atom_type_scat_source
C C 0.0181 0.0091 'International Tables Vol C Tables 4.2.6.8 and 6.1.1.4'
H H 0.0000 0.0000 'International Tables Vol C Tables 4.2.6.8 and 6.1.1.4'
N N 0.0311 0.0180 'International Tables Vol C Tables 4.2.6.8 and 6.1.1.4'
Ni Ni -3.0029 0.5091 'International Tables Vol C Tables 4.2.6.8 and 6.1.1.4'
O O 0.0492 0.0322 'International Tables Vol C Tables 4.2.6.8 and 6.1.1.4'

loop_
_geom_angle_atom_site_label_1
_geom_angle_atom_site_label_2
_geom_angle_atom_site_label_3
_geom_angle
_geom_angle_site_symmetry_1
_geom_angle_site_symmetry_3
_geom_angle_publ_flag
O8 Ni1 O6 178.1(3) . . ?
O8 Ni1 O5 92.0(4) . . ?
O8 Ni1 O7 89.0(4) . . ?
O3 Ni1 O8 93.2(3) 4_466 . ?
O3 Ni1 O6 88.7(3) 4_466 . ?
O3 Ni1 O5 92.5(4) 4_466 . ?
O3 Ni1 O7 88.2(4) 4_466 . ?
O1 Ni1 O8 86.6(3) . . ?
O1 Ni1 O3 179.8(3) . 4_466 ?
O1 Ni1 O6 91.5(3) . . ?
O1 Ni1 O5 87.4(4) . . ?
O1 Ni1 O7 91.9(4) . . ?
O6 Ni1 O5 88.2(4) . . ?
O6 Ni1 O7 90.8(4) . . ?
O7 Ni1 O5 178.8(4) . . ?
Ni1 O8 H8A 109.9 . . ?
Ni1 O8 H8B 109.9 . . ?
H8A O8 H8B 103.9 . . ?
C5 O3 Ni1 126.2(7) . 4_665 ?
C1 O1 Ni1 130.5(7) . . ?
Ni1 O6 H6A 109.5 . . ?
Ni1 O6 H6B 109.1 . . ?
H6A O6 H6B 104.1 . . ?
Ni1 O5 H5A 128.7 . . ?
Ni1 O5 H5B 128.2 . . ?
H5A O5 H5B 103.1 . . ?
C9 N1 C7 119.7(8) . . ?
C9 N1 C14 121.2(8) . 3_666 ?
C14 N1 C7 119.1(8) 3_666 . ?
C2 C3 H3 119.3 . . ?
C4 C3 H3 119.3 . . ?
C4 C3 C2 121.5(8) . . ?
Ni1 O7 H7A 127.6 . . ?
Ni1 O7 H7B 128.0 . . ?
H7A O7 H7B 104.4 . . ?
C3 C2 C1 121.3(8) . . ?
C8 C2 C3 119.5(9) . . ?
C8 C2 C1 119.2(8) . . ?
C2 C8 H8 120.4 . . ?
C7 C8 C2 119.1(9) . . ?
C7 C8 H8 120.4 . . ?
C3 C4 C6 118.7(8) . . ?
C3 C4 C5 123.1(8) . . ?
C6 C4 C5 118.1(8) . . ?
C4 C6 H6 119.9 . . ?
C7 C6 C4 120.1(9) . . ?
C7 C6 H6 119.9 . . ?
C8 C7 N1 119.4(8) . . ?
C6 C7 N1 119.6(8) . . ?
C6 C7 C8 120.9(8) . . ?
O3 C5 C4 114.1(8) . . ?
O4 C5 O3 126.7(9) . . ?
O4 C5 C4 119.1(8) . . ?
N1 C9 C14 120.0(9) . . ?
N1 C9 C10 122.5(9) . . ?
C14 C9 C10 117.5(10) . . ?
O2 C1 O1 124.4(9) . . ?
O2 C1 C2 119.7(8) . . ?
O1 C1 C2 116.0(8) . . ?
N1 C14 C9 118.8(9) 3_666 . ?
N1 C14 C13 122.2(9) 3_666 . ?
C13 C14 C9 119.0(10) . . ?
C9 C10 H10 119.5 . . ?
C11 C10 C9 121.0(11) . . ?
C11 C10 H10 119.5 . . ?
C14 C13 H13 119.0 . . ?
C12 C13 C14 122.1(11) . . ?
C12 C13 H13 119.0 . . ?
C10 C11 H11 119.8 . . ?
C10 C11 C12 120.5(14) . . ?
C12 C11 H11 119.8 . . ?
C13 C12 C11 119.9(14) . . ?
C13 C12 H12 120.1 . . ?
C11 C12 H12 120.1 . . ?

loop_
_geom_bond_atom_site_label_1
_geom_bond_atom_site_label_2
_geom_bond_distance
_geom_bond_site_symmetry_2
_geom_bond_publ_flag
Ni1 O8 2.085(7) . ?
Ni1 O3 2.078(7) 4_466 ?
Ni1 O1 2.062(7) . ?
Ni1 O6 2.087(7) . ?
Ni1 O5 2.175(10) . ?
Ni1 O7 2.110(10) . ?
O2 C1 1.221(12) . ?
O8 H8A 0.8595 . ?
O8 H8B 0.8606 . ?
O3 Ni1 2.078(7) 4_665 ?
O3 C5 1.290(11) . ?
O1 C1 1.271(11) . ?
O4 C5 1.208(12) . ?
O6 H6A 0.8562 . ?
O6 H6B 0.8546 . ?
O5 H5A 0.9816 . ?
O5 H5B 0.9802 . ?
N1 C7 1.445(11) . ?
N1 C9 1.343(13) . ?
N1 C14 1.389(13) 3_666 ?
C3 H3 0.9300 . ?
C3 C2 1.388(13) . ?
C3 C4 1.375(13) . ?
O7 H7A 0.8611 . ?
O7 H7B 0.8601 . ?
C2 C8 1.385(12) . ?
C2 C1 1.495(13) . ?
C8 H8 0.9300 . ?
C8 C7 1.385(14) . ?
C4 C6 1.391(12) . ?
C4 C5 1.524(12) . ?
C6 H6 0.9300 . ?
C6 C7 1.377(13) . ?
C9 C14 1.418(13) . ?
C9 C10 1.421(16) . ?
C14 N1 1.389(13) 3_666 ?
C14 C13 1.392(16) . ?
C10 H10 0.9300 . ?
C10 C11 1.36(2) . ?
C13 H13 0.9300 . ?
C13 C12 1.344(19) . ?
C11 H11 0.9300 . ?
C11 C12 1.39(2) . ?
C12 H12 0.9300 . ?

loop_
_geom_torsion_atom_site_label_1
_geom_torsion_atom_site_label_2
_geom_torsion_atom_site_label_3
_geom_torsion_atom_site_label_4
_geom_torsion
_geom_torsion_site_symmetry_1
_geom_torsion_site_symmetry_2
_geom_torsion_site_symmetry_3
_geom_torsion_site_symmetry_4
_geom_torsion_publ_flag
Ni1 O3 C5 O4 -4.7(18) 4_665 . . . ?
Ni1 O3 C5 C4 179.4(7) 4_665 . . . ?
Ni1 O1 C1 O2 3.9(19) . . . . ?
Ni1 O1 C1 C2 -176.1(8) . . . . ?
N1 C9 C14 N1 -1.6(16) . . . 3_666 ?
N1 C9 C14 C13 -179.3(10) . . . . ?
N1 C9 C10 C11 177.6(13) . . . . ?
N1 C14 C13 C12 -176.7(13) 3_666 . . . ?
C3 C2 C8 C7 0.1(16) . . . . ?
C3 C2 C1 O2 -171.6(11) . . . . ?
C3 C2 C1 O1 8.5(16) . . . . ?
C3 C4 C6 C7 -2.2(17) . . . . ?
C3 C4 C5 O3 4.1(16) . . . . ?
C3 C4 C5 O4 -172.2(11) . . . . ?
C2 C3 C4 C6 -0.1(16) . . . . ?
C2 C3 C4 C5 179.9(10) . . . . ?
C2 C8 C7 N1 179.9(10) . . . . ?
C2 C8 C7 C6 -2.4(17) . . . . ?
C8 C2 C1 O2 6.5(16) . . . . ?
C8 C2 C1 O1 -173.4(11) . . . . ?
C4 C3 C2 C8 1.1(16) . . . . ?
C4 C3 C2 C1 179.2(10) . . . . ?
C4 C6 C7 N1 -178.9(10) . . . . ?
C4 C6 C7 C8 3.4(17) . . . . ?
C6 C4 C5 O3 -175.9(10) . . . . ?
C6 C4 C5 O4 7.8(16) . . . . ?
C7 N1 C9 C14 -179.5(9) . . . . ?
C7 N1 C9 C10 -0.2(16) . . . . ?
C5 C4 C6 C7 177.8(10) . . . . ?
C9 N1 C7 C8 -90.9(13) . . . . ?
C9 N1 C7 C6 91.3(12) . . . . ?
C9 C14 C13 C12 1(2) . . . . ?
C9 C10 C11 C12 2(3) . . . . ?
C1 C2 C8 C7 -178.0(10) . . . . ?
C14 N1 C7 C8 88.0(12) 3_666 . . . ?
C14 N1 C7 C6 -89.7(13) 3_666 . . . ?
C14 N1 C9 C14 1.6(17) 3_666 . . . ?
C14 N1 C9 C10 -179.1(10) 3_666 . . . ?
C14 C9 C10 C11 -3(2) . . . . ?
C14 C13 C12 C11 -2(3) . . . . ?
C10 C9 C14 N1 179.1(10) . . . 3_666 ?
C10 C9 C14 C13 1.4(16) . . . . ?
C10 C11 C12 C13 0(3) . . . . ?
